data_1520752
loop_
_publ_author_name
'Li, Bin'
'Wen, Hui-Min'
'Wang, Hailong'
'Wu, Hui'
'Yildirim, Taner'
'Zhou, Wei'
'Chen, Banglin'

_publ_section_title
;
 Porous metal--organic frameworks with Lewis basic nitrogen sites for
 high-capacity methane storage
;
_journal_issue 8
_journal_name_full 'Energy Environ. Sci.'
_journal_page_first 2504
_journal_paper_doi 10.1039/C5EE01531F
_journal_volume 8
_journal_year 2015
_chemical_formula_sum 'C20 H12 Cu2 N2 O10'
_chemical_formula_weight 567.40
_chemical_name_systematic
; 
 ? 
;
_space_group_IT_number 166
_symmetry_cell_setting trigonal
_symmetry_space_group_name_Hall '-R 3 2"'
_symmetry_space_group_name_H-M 'R -3 m :H'
_atom_sites_solution_hydrogens geom
_atom_sites_solution_primary direct
_atom_sites_solution_secondary difmap
_audit_creation_method SHELXL-97
_cell_angle_alpha 90.00
_cell_angle_beta 90.00
_cell_angle_gamma 120.00
_cell_formula_units_Z 9
_cell_length_a 18.7387(3)
_cell_length_b 18.7387(3)
_cell_length_c 37.4863(8)
_cell_measurement_temperature 100(2)
_cell_volume 11399.4(4)
_computing_structure_refinement 'SHELXL-97 (Sheldrick, 1997)'
_computing_structure_solution 'SHELXS-97 (Sheldrick, 1990)'
_diffrn_ambient_temperature 100(2)
_diffrn_measured_fraction_theta_full 0.987
_diffrn_measured_fraction_theta_max 0.987
_diffrn_measurement_device_type 'SuperNova, Dual, Cu at zero, Atlas'
_diffrn_radiation_monochromator graphite
_diffrn_radiation_source 'fine-focus sealed tube'
_diffrn_radiation_type CuK\a
_diffrn_radiation_wavelength 1.54184
_diffrn_reflns_av_R_equivalents 0.0399
_diffrn_reflns_av_sigmaI/netI 0.0256
_diffrn_reflns_limit_h_max 21
_diffrn_reflns_limit_h_min -15
_diffrn_reflns_limit_k_max 20
_diffrn_reflns_limit_k_min -23
_diffrn_reflns_limit_l_max 45
_diffrn_reflns_limit_l_min -45
_diffrn_reflns_number 13796
_diffrn_reflns_theta_full 74.06
_diffrn_reflns_theta_max 74.06
_diffrn_reflns_theta_min 3.60
_exptl_absorpt_coefficient_mu 1.274
_exptl_absorpt_correction_T_max 0.8832
_exptl_absorpt_correction_T_min 0.8319
_exptl_crystal_colour blue
_exptl_crystal_density_diffrn 0.744
_exptl_crystal_density_method 'not measured'
_exptl_crystal_description block
_exptl_crystal_F_000 2556
_exptl_crystal_size_max 0.15
_exptl_crystal_size_mid 0.12
_exptl_crystal_size_min 0.10
_refine_diff_density_max 0.547
_refine_diff_density_min -0.570
_refine_diff_density_rms 0.060
_refine_ls_extinction_method none
_refine_ls_goodness_of_fit_ref 0.943
_refine_ls_hydrogen_treatment mixed
_refine_ls_matrix_type full
_refine_ls_number_parameters 94
_refine_ls_number_reflns 2799
_refine_ls_number_restraints 70
_refine_ls_restrained_S_all 1.021
_refine_ls_R_factor_all 0.0518
_refine_ls_R_factor_gt 0.0472
_refine_ls_shift/su_max 0.001
_refine_ls_shift/su_mean 0.000
_refine_ls_structure_factor_coef Fsqd
_refine_ls_weighting_details 'calc w=1/[\s^2^(Fo^2^)+(0.0290P)^2^+56.6064P] where P=(Fo^2^+2Fc^2^)/3'
_refine_ls_weighting_scheme calc
_refine_ls_wR_factor_gt 0.1019
_refine_ls_wR_factor_ref 0.1035
_reflns_number_gt 2376
_reflns_number_total 2799
_reflns_threshold_expression >2sigma(I)
_cod_data_source_file c5ee01531f2.cif
_cod_data_source_block cuhl30
_cod_depositor_comments 'Adding full bibliography for 1520752.cif.'
_cod_original_sg_symbol_H-M 'R-3 m'
_cod_database_code 1520752

loop_
_symmetry_equiv_pos_as_xyz
'x, y, z'
'-y, x-y, z'
'-x+y, -x, z'
'x-y, -y, -z'
'-x, -x+y, -z'
'y, x, -z'
'x+2/3, y+1/3, z+1/3'
'-y+2/3, x-y+1/3, z+1/3'
'-x+y+2/3, -x+1/3, z+1/3'
'x-y+2/3, -y+1/3, -z+1/3'
'-x+2/3, -x+y+1/3, -z+1/3'
'y+2/3, x+1/3, -z+1/3'
'x+1/3, y+2/3, z+2/3'
'-y+1/3, x-y+2/3, z+2/3'
'-x+y+1/3, -x+2/3, z+2/3'
'x-y+1/3, -y+2/3, -z+2/3'
'-x+1/3, -x+y+2/3, -z+2/3'
'y+1/3, x+2/3, -z+2/3'
'-x, -y, -z'
'y, -x+y, -z'
'x-y, x, -z'
'-x+y, y, z'
'x, x-y, z'
'-y, -x, z'
'-x+2/3, -y+1/3, -z+1/3'
'y+2/3, -x+y+1/3, -z+1/3'
'x-y+2/3, x+1/3, -z+1/3'
'-x+y+2/3, y+1/3, z+1/3'
'x+2/3, x-y+1/3, z+1/3'
'-y+2/3, -x+1/3, z+1/3'
'-x+1/3, -y+2/3, -z+2/3'
'y+1/3, -x+y+2/3, -z+2/3'
'x-y+1/3, x+2/3, -z+2/3'
'-x+y+1/3, y+2/3, z+2/3'
'x+1/3, x-y+2/3, z+2/3'
'-y+1/3, -x+2/3, z+2/3'

loop_
_atom_site_label
_atom_site_type_symbol
_atom_site_fract_x
_atom_site_fract_y
_atom_site_fract_z
_atom_site_U_iso_or_equiv
_atom_site_adp_type
_atom_site_occupancy
_atom_site_symmetry_multiplicity
_atom_site_calc_flag
_atom_site_refinement_flags
C1 C 0.5120(2) 0.4880(2) 0.53467(14) 0.101(2) Uani 1 2 d SDU
C2 C 0.5267(2) 0.4733(2) 0.57142(12) 0.0724(17) Uani 1 2 d SU
C3 C 0.47021(19) 0.40133(19) 0.58897(8) 0.0603(9) Uani 1 1 d U
H3 H 0.4211 0.3624 0.5772 0.072 Uiso 1 1 calc R
C4 C 0.48540(16) 0.38656(16) 0.62322(7) 0.0402(6) Uani 1 1 d U
C5 C 0.55688(12) 0.44312(12) 0.64049(9) 0.0353(8) Uani 1 2 d SU
H5 H 0.5671 0.4329 0.6642 0.042 Uiso 1 2 calc SR
C6 C 0.42713(15) 0.30607(15) 0.64074(6) 0.0356(5) Uani 1 1 d U
C7 C 0.5432(6) 0.5672(4) 0.52306(19) 0.097(3) Uani 0.50 1 d PDU
H7 H 0.5683 0.6135 0.5386 0.117 Uiso 0.50 1 calc PR
Cu1 Cu 0.37924(3) 0.189622(13) 0.696095(11) 0.02602(15) Uani 1 2 d S
N1 N 0.5741(4) 0.5350(5) 0.51275(16) 0.101(3) Uani 0.50 1 d PDU
O1 O 0.44469(11) 0.29495(11) 0.67180(4) 0.0402(4) Uani 1 1 d .
O2 O 0.36607(11) 0.25636(11) 0.62271(5) 0.0434(5) Uani 1 1 d .
O3 O 0.4409(2) 0.22045(11) 0.74660(8) 0.0687(10) Uani 1 2 d SD
H3A H 0.4318 0.2535 0.7569 0.103 Uiso 1 1 d RD

loop_
_atom_site_aniso_label
_atom_site_aniso_U_11
_atom_site_aniso_U_22
_atom_site_aniso_U_33
_atom_site_aniso_U_23
_atom_site_aniso_U_13
_atom_site_aniso_U_12
C1 0.081(2) 0.081(2) 0.061(3) 0.034(2) -0.034(2) -0.020(3)
C2 0.0606(18) 0.0606(18) 0.046(2) 0.0231(14) -0.0231(14) -0.007(2)
C3 0.0461(16) 0.0506(17) 0.0445(16) 0.0133(14) -0.0146(13) -0.0055(14)
C4 0.0354(13) 0.0364(13) 0.0345(13) 0.0069(11) -0.0021(11) 0.0072(11)
C5 0.0359(12) 0.0359(12) 0.0279(16) 0.0002(7) -0.0002(7) 0.0133(15)
C6 0.0289(12) 0.0375(13) 0.0333(12) 0.0028(10) -0.0001(10) 0.0113(10)
C7 0.065(4) 0.112(6) 0.057(4) 0.035(4) -0.018(4) 0.001(4)
Cu1 0.0196(2) 0.0339(2) 0.0198(2) -0.00069(9) -0.00139(17) 0.00981(12)
N1 0.112(5) 0.064(4) 0.056(4) 0.016(3) -0.036(4) -0.009(3)
O1 0.0351(9) 0.0362(9) 0.0351(9) 0.0052(7) -0.0035(7) 0.0072(8)
O2 0.0344(9) 0.0431(10) 0.0327(9) 0.0076(8) -0.0060(7) 0.0043(8)
O3 0.077(2) 0.0783(17) 0.0503(18) -0.0158(9) -0.0316(17) 0.0385(12)

loop_
_atom_type_symbol
_atom_type_description
_atom_type_scat_dispersion_real
_atom_type_scat_dispersion_imag
_atom_type_scat_source
C C 0.0181 0.0091 'International Tables Vol C Tables 4.2.6.8 and 6.1.1.4'
H H 0.0000 0.0000 'International Tables Vol C Tables 4.2.6.8 and 6.1.1.4'
Cu Cu -1.9646 0.5888 'International Tables Vol C Tables 4.2.6.8 and 6.1.1.4'
N N 0.0311 0.0180 'International Tables Vol C Tables 4.2.6.8 and 6.1.1.4'
O O 0.0492 0.0322 'International Tables Vol C Tables 4.2.6.8 and 6.1.1.4'

loop_
_geom_angle_atom_site_label_1
_geom_angle_atom_site_label_2
_geom_angle_atom_site_label_3
_geom_angle
_geom_angle_site_symmetry_1
_geom_angle_site_symmetry_3
N1 C1 N1 100.0(7) 24_665 .
N1 C1 C7 47.9(5) 24_665 24_665
N1 C1 C7 119.2(5) . 24_665
N1 C1 C7 119.2(5) 24_665 .
N1 C1 C7 47.9(5) . .
C7 C1 C7 98.3(8) 24_665 .
N1 C1 C2 121.5(4) 24_665 .
N1 C1 C2 121.5(4) . .
C7 C1 C2 119.2(5) 24_665 .
C7 C1 C2 119.2(5) . .
C3 C2 C3 119.3(4) 24_665 .
C3 C2 C1 120.32(19) 24_665 .
C3 C2 C1 120.32(19) . .
C4 C3 C2 120.2(3) . .
C4 C3 H3 119.9 . .
C2 C3 H3 119.9 . .
C3 C4 C5 120.1(2) . .
C3 C4 C6 119.5(2) . .
C5 C4 C6 120.3(2) . .
C4 C5 C4 120.1(3) . 24_665
C4 C5 H5 119.9 . .
C4 C5 H5 119.9 24_665 .
O2 C6 O1 126.5(2) . .
O2 C6 C4 116.5(2) . .
O1 C6 C4 117.0(2) . .
N1 C7 C1 114.1(8) 6_556 .
N1 C7 C7 34.7(5) 6_556 6_556
C1 C7 C7 93.1(7) . 6_556
N1 C7 H7 122.9 6_556 .
C1 C7 H7 122.9 . .
C7 C7 H7 134.9 6_556 .
O1 Cu1 O1 88.41(11) . 23
O1 Cu1 O2 167.52(7) . 25_556
O1 Cu1 O2 89.73(8) 23 25_556
O1 Cu1 O2 89.73(8) . 11_556
O1 Cu1 O2 167.52(7) 23 11_556
O2 Cu1 O2 89.43(12) 25_556 11_556
O1 Cu1 O3 99.11(9) . .
O1 Cu1 O3 99.11(9) 23 .
O2 Cu1 O3 93.37(9) 25_556 .
O2 Cu1 O3 93.37(9) 11_556 .
O1 Cu1 Cu1 85.29(5) . 25_556
O1 Cu1 Cu1 85.29(5) 23 25_556
O2 Cu1 Cu1 82.26(5) 25_556 25_556
O2 Cu1 Cu1 82.26(5) 11_556 25_556
O3 Cu1 Cu1 173.82(10) . 25_556
C1 N1 C7 125.4(7) . 6_556
C1 N1 N1 102.9(7) . 6_556
C7 N1 N1 42.7(5) 6_556 6_556
C6 O1 Cu1 121.09(16) . .
C6 O2 Cu1 124.66(16) . 25_556
Cu1 O3 H3A 109.4 . .

loop_
_geom_bond_atom_site_label_1
_geom_bond_atom_site_label_2
_geom_bond_distance
_geom_bond_site_symmetry_2
C1 N1 1.334(6) 24_665
C1 N1 1.334(6) .
C1 C7 1.367(6) 24_665
C1 C7 1.367(6) .
C1 C2 1.457(6) .
C2 C3 1.395(3) 24_665
C2 C3 1.395(3) .
C3 C4 1.373(4) .
C3 H3 0.9500 .
C4 C5 1.385(3) .
C4 C6 1.500(3) .
C5 C4 1.385(3) 24_665
C5 H5 0.9500 .
C6 O2 1.252(3) .
C6 O1 1.255(3) .
C7 N1 1.365(5) 6_556
C7 C7 1.897(18) 6_556
C7 H7 0.9500 .
Cu1 O1 1.9515(17) .
Cu1 O1 1.9515(17) 23
Cu1 O2 1.9528(18) 25_556
Cu1 O2 1.9529(18) 11_556
Cu1 O3 2.142(3) .
Cu1 Cu1 2.6623(9) 25_556
N1 C7 1.365(5) 6_556
N1 N1 1.590(17) 6_556
O2 Cu1 1.9528(18) 25_556
O3 H3A 0.8163 .
